data_2006559
loop_
_publ_author_name
'James, Michael'
'Kawaguchi, Hiroyuki'
'Tatsumi, Kazuyuki'

_publ_section_title
;
 <i>trans</i>-Tribromotris(1,3-thiazole-<i>N</i>)molybdenum(III)
;
_journal_issue 10
_journal_name_full 'Acta Crystallographica Section C'
_journal_page_first 1391
_journal_page_last 1393
_journal_paper_doi 10.1107/S0108270197007129
_journal_volume 53
_journal_year 1997
_chemical_formula_moiety '[MoBr3 (C3 H3 NS)3]'
_chemical_formula_sum 'C9 H9 Br3 Mo N3 S3'
_chemical_formula_weight 591.02
_space_group_IT_number 14
_symmetry_cell_setting monoclinic
_symmetry_space_group_name_Hall '-P 2yn'
_symmetry_space_group_name_H-M 'P 1 21/n 1'
_cell_angle_alpha 90
_cell_angle_beta 92.31(6)
_cell_angle_gamma 90
_cell_formula_units_Z 4
_cell_length_a 9.507(7)
_cell_length_b 11.989(7)
_cell_length_c 14.874(9)
_cell_measurement_reflns_used 23
_cell_measurement_temperature 296.2
_cell_measurement_theta_max 12.2
_cell_measurement_theta_min 11.0
_cell_volume 1694.0(19)
_computing_cell_refinement 'MSC/AFC Diffractometer Control Software'
_computing_data_collection
;MSC/AFC Diffractometer Control Software (Molecular Structure Corporation,
1992)
;
_computing_data_reduction 'TEXSAN (Molecular Structure Corporation, 1995)'
_computing_publication_material 'TEXSAN and ORTEPII (Johnson, 1976)'
_computing_structure_refinement TEXSAN
_computing_structure_solution
;
SAPI91 (Fan, 1991)
;
_diffrn_ambient_temperature 296.2
_diffrn_measurement_device_type 'Rigaku AFC7R'
_diffrn_measurement_method \w-2\q
_diffrn_radiation_monochromator graphite
_diffrn_radiation_source 'Rigaku rotating anode'
_diffrn_radiation_type 'Mo K\a'
_diffrn_radiation_wavelength 0.7107
_diffrn_reflns_av_R_equivalents 0.055
_diffrn_reflns_limit_h_max 11
_diffrn_reflns_limit_h_min -11
_diffrn_reflns_limit_k_max 14
_diffrn_reflns_limit_k_min 0
_diffrn_reflns_limit_l_max 0
_diffrn_reflns_limit_l_min -17
_diffrn_reflns_number 3282
_diffrn_reflns_reduction_process 'Lp corrections applied'
_diffrn_reflns_theta_max 25
_diffrn_reflns_theta_min 2.14
_diffrn_standards_decay_% 0.34
_diffrn_standards_interval_count 150
_diffrn_standards_number 3
_exptl_absorpt_coefficient_mu 8.229
_exptl_absorpt_correction_T_max 0.128
_exptl_absorpt_correction_T_min 0.052
_exptl_absorpt_correction_type
;
\y scans (North, Phillips & Mathews, 1968)
;
_exptl_crystal_colour orange
_exptl_crystal_density_diffrn 2.317
_exptl_crystal_density_meas ?
_exptl_crystal_description prism
_exptl_crystal_F_000 1116.00
_exptl_crystal_size_max 0.40
_exptl_crystal_size_mid 0.30
_exptl_crystal_size_min 0.25
_refine_diff_density_max 0.99
_refine_diff_density_min -1.22
_refine_ls_extinction_method none
_refine_ls_goodness_of_fit_all 2.346
_refine_ls_goodness_of_fit_obs 2.346
_refine_ls_hydrogen_treatment noref
_refine_ls_matrix_type full
_refine_ls_number_constraints 27
_refine_ls_number_parameters 151
_refine_ls_number_reflns 2299
_refine_ls_number_restraints 0
_refine_ls_R_factor_all 0.049
_refine_ls_R_factor_obs .049
_refine_ls_shift/esd_max 0.0120
_refine_ls_shift/esd_mean 0.0000
_refine_ls_structure_factor_coef F
_refine_ls_weighting_details 'w = 1/[\s^2^(Fo) + 0.00029|Fo|^2^]'
_refine_ls_weighting_scheme calc
_refine_ls_wR_factor_all 0.061
_refine_ls_wR_factor_obs .061
_reflns_number_gt 2299
_reflns_number_total 3155
_reflns_threshold_expression I>3\s(I)
_cod_data_source_file br1185.cif
_cod_data_source_block motzbr
_cod_depositor_comments
;
The following automatic conversions were performed:

'_exptl_crystal_density_meas' value 'not measured' was changed to '?'
- the value is perceived as not measured.

Automatic conversion script
Id: cif_fix_values 3008 2015-01-20 13:52:24Z robertas 

The following automatic conversions were performed:

'_refine_ls_weighting_scheme' value 'w = 1/[\s^2^(Fo) +
0.00029|Fo|^2^]' was changed to 'calc'. New tag
'_refine_ls_weighting_details' was created. The value of the new tag
was set to 'w = 1/[\s^2^(Fo) + 0.00029|Fo|^2^]'.

Automatic conversion script
Id: cif_fix_values 3143 2015-03-26 13:38:13Z robertas 
;
_cod_original_cell_volume 1694(2)
_cod_original_sg_symbol_H-M 'P 21/n'
_cod_original_formula_sum 'C9 H9 Br3 N3 Mo S3 '
_cod_database_code 2006559

loop_
_symmetry_equiv_pos_as_xyz
'  +x,  +y,  +z'
1/2-x,1/2+y,1/2-z
'  -x,  -y,  -z'
1/2+x,1/2-y,1/2+z

loop_
_atom_site_aniso_label
_atom_site_aniso_U_11
_atom_site_aniso_U_22
_atom_site_aniso_U_33
_atom_site_aniso_U_12
_atom_site_aniso_U_13
_atom_site_aniso_U_23
Mo1 .0263(3) .0248(3) .0319(3) .0010(3) .0032(3) .0003(3)
Br1 .0537(5) .0357(4) .0547(5) .0125(4) .0162(4) .0134(4)
Br2 .0483(5) .0307(4) .0555(5) .0020(4) -.0090(4) .0080(4)
Br3 .0496(5) .0445(5) .0457(5) -.0076(4) -.0044(4) -.0100(4)
N1 .031(3) .035(3) .031(3) .006(3) -.001(3) .002(3)
N2 .030(3) .032(3) .046(4) -.002(3) -.002(3) -.005(3)
N3 .036(3) .034(3) .034(3) .001(3) .005(3) .000(3)
C1 .044(5) .033(4) .046(5) .000(4) .010(4) .003(4)
C3 .036(4) .047(5) .037(4) -.001(4) .000(4) .004(4)
C4 .041(5) .039(5) .070(6) -.004(4) .015(4) .001(4)
C6 .050(5) .032(4) .084(7) .004(4) .022(5) -.017(4)
C7 .058(5) .050(5) .041(5) .005(4) .008(4) .003(4)
C9 .039(5) .059(5) .050(5) .013(4) .003(4) -.004(4)

loop_
_atom_site_label
_atom_site_fract_x
_atom_site_fract_y
_atom_site_fract_z
_atom_site_U_iso_or_equiv
_atom_site_thermal_displace_type
_atom_site_calc_flag
_atom_site_calc_attached_atom
_atom_site_refinement_flags
_atom_site_occupancy
Mo1 .01995(6) .09264(5) .75364(4) .0276(2) Uani d ? . 1.000
Br1 .07491(9) -.09039(7) .83803(6) .0477(2) Uani d ? . 1.000
Br2 -.01875(9) .28283(6) .67653(6) .0451(2) Uani d ? . 1.000
Br3 -.12154(9) -.00575(7) .62676(6) .0468(2) Uani d ? . 1.000
S1 .1963(4) .2483(3) 1.0178(3) .056(2) Uiso d ? PPP .451(7)
S1' .2967 .3176 .9417 .0550(10) Uiso d ? P .549
S2 -.3858(5) .0602(4) .9130(3) .075(2) Uiso d ? PP .576(7)
S2' -.3700 .1998 .9060 .071(2) Uiso d ? P .424
S3 .3894(4) .0953(3) .5621(2) .068(2) Uiso d ? PP .627(6)
S3' .4693 .0406 .6604 .075(3) Uiso d ? P .373
N1 .1331(6) .1811(5) .8623(4) .032(2) Uani d ? . 1.000
N2 -.1737(6) .1121(5) .8273(4) .036(2) Uani d ? . 1.000
N3 .2180(6) .0770(5) .6846(4) .035(2) Uani d ? . 1.000
C1 .2323(9) .2594(6) .8513(5) .041(2) Uani d ? . 1.000
C2 .2967(4) .3176(3) .9417(2) .045(6) Uiso d ? P .451
C2' .1963 .2483 1.0178 .039(5) Uiso d ? P .549
C3 .1064(8) .1710(7) .9510(5) .040(2) Uani d ? . 1.000
C4 -.2497(9) .0266(7) .8550(6) .050(3) Uani d ? . 1.000
C5 -.3700(5) .1998(4) .9060(3) .076(8) Uiso d ? . .576
C5' -.3858 .0602 .9130 .052(8) Uiso d ? P .424
C6 -.2310(10) .2097(7) .8524(7) .055(3) Uani d ? . 1.000
C7 .2330(10) .1061(7) .5997(6) .049(2) Uani d ? . 1.000
C8 .4693(6) .0406(5) .6604(4) .074(7) Uiso d ? . .627
C8' .3894 .0953 .5621 .043(7) Uiso d ? P .373
C9 .3418(9) .0407(8) .7223(6) .049(2) Uani d ? . 1.000
H1 .2462 .2844 .7889 .0532 . . . . 1.000
H3 .0421 .1087 .9768 .0532 . . . . 1.000
H4 -.2076 -.0527 .8334 .0532 . . . . 1.000
H6 -.1802 .2812 .8308 .0532 . . . . 1.000
H7 .1366 .1191 .5599 .0532 . . . . 1.000
H9 .3398 -.0108 .7879 .0532 . . . . 1.000

loop_
_atom_type_symbol
_atom_type_scat_dispersion_real
_atom_type_scat_dispersion_imag
_atom_type_scat_source
Mo -1.683 0.686
;International Tables for Crystallography
(1992, Vol. C, Tables 4.2.6.8 and 6.1.1.1)
;
C 0.003 0.002
;International Tables for Crystallography
(1992, Vol. C, Tables 4.2.6.8 and 6.1.1.1)
;
N 0.006 0.003
;International Tables for Crystallography
(1992, Vol. C, Tables 4.2.6.8 and 6.1.1.1)
;
S 0.125 0.123
;International Tables for Crystallography
(1992, Vol. C, Tables 4.2.6.8 and 6.1.1.1)
;
Br -0.290 2.459
;International Tables for Crystallography
(1992, Vol. C, Tables 4.2.6.8 and 6.1.1.1)
;
H 0.000 0.000
;International Tables for Crystallography
(1992, Vol. C, Table 6.1.1.2)
;

loop_
_geom_angle_atom_site_label_1
_geom_angle_atom_site_label_2
_geom_angle_atom_site_label_3
_geom_angle
_geom_angle_publ_flag
Br1 Mo1 Br2 175.40(10) yes
Br1 Mo1 Br3 93.30(10) yes
Br1 Mo1 N1 88.2(2) yes
Br1 Mo1 N2 90.3(2) yes
Br1 Mo1 N3 89.7(2) yes
Br2 Mo1 Br3 91.10(10) yes
Br2 Mo1 N1 87.5(2) yes
Br2 Mo1 N2 91.2(2) yes
Br2 Mo1 N3 88.7(2) yes
Br3 Mo1 N1 177.6(2) yes
Br3 Mo1 N2 89.5(2) yes
Br3 Mo1 N3 92.9(2) yes
N1 Mo1 N2 88.7(2) yes
N1 Mo1 N3 88.9(2) yes
N2 Mo1 N3 177.6(2) yes

loop_
_geom_bond_atom_site_label_1
_geom_bond_atom_site_label_2
_geom_bond_site_symmetry_1
_geom_bond_site_symmetry_2
_geom_bond_distance
_geom_bond_publ_flag
Mo1 Br1 ? ? 2.5710(10) yes
Mo1 N1 ? ? 2.180(6) yes
Mo1 Br2 ? ? 2.5720(10) yes
Mo1 N2 ? ? 2.192(6) yes
Mo1 Br3 ? ? 2.5610(10) yes
Mo1 N3 ? ? 2.188(6) yes
